data_4102418
loop_
_publ_author_name
'K. C. Nicolaou'
'Adrian Ortiz'
'Hongjun Zhang'
'Graziano Guella'

_publ_section_title
;
 Total Synthesis and Structural Revision of Vannusals A and B: Synthesis
 of the True Structures of Vannusals A and B
;
_journal_name_full 'Journal of the American Chemical Society'
_journal_page_first 7153
_journal_page_last 7176
_journal_paper_doi 10.1021/ja100742b
_journal_volume 132
_journal_year 2010
_chemical_formula_sum 'C30 H52 O4 Si'
_chemical_formula_weight 504.81
_chemical_name_systematic
; 
 ? 
;
_space_group_IT_number 19
_symmetry_cell_setting orthorhombic
_symmetry_space_group_name_Hall 'P 2ac 2ab'
_symmetry_space_group_name_H-M 'P 21 21 21'
_atom_sites_solution_hydrogens geom
_atom_sites_solution_primary direct
_atom_sites_solution_secondary difmap
_audit_creation_method SHELXL-97
_cell_angle_alpha 90.00
_cell_angle_beta 90.00
_cell_angle_gamma 90.00
_cell_formula_units_Z 4
_cell_length_a 8.6041(17)
_cell_length_b 18.186(4)
_cell_length_c 19.188(4)
_cell_measurement_reflns_used 5288
_cell_measurement_temperature 296(2)
_cell_measurement_theta_max 20.5
_cell_measurement_theta_min 2.5
_cell_volume 3002.4(11)
_computing_cell_refinement 'Bruker SMART+'
_computing_data_collection 'Bruker SMART'
_computing_data_reduction 'Bruker SAINT'
_computing_molecular_graphics 'Bruker SHELXTL'
_computing_publication_material 'Bruker SHELXTL'
_computing_structure_refinement 'SHELXL-97 (Sheldrick, 1997)'
_computing_structure_solution 'SHELXS-97 (Sheldrick, 1997)'
_diffrn_ambient_temperature 296(2)
_diffrn_measured_fraction_theta_full 0.999
_diffrn_measured_fraction_theta_max 0.999
_diffrn_measurement_device_type 'CCD area detector'
_diffrn_measurement_method 'phi and omega scans'
_diffrn_radiation_monochromator graphite
_diffrn_radiation_source 'fine-focus sealed tube'
_diffrn_radiation_type MoK\a
_diffrn_radiation_wavelength 0.71073
_diffrn_reflns_av_R_equivalents 0.0588
_diffrn_reflns_av_sigmaI/netI 0.0543
_diffrn_reflns_limit_h_max 10
_diffrn_reflns_limit_h_min -10
_diffrn_reflns_limit_k_max 21
_diffrn_reflns_limit_k_min -21
_diffrn_reflns_limit_l_max 22
_diffrn_reflns_limit_l_min -22
_diffrn_reflns_number 22028
_diffrn_reflns_theta_full 25.00
_diffrn_reflns_theta_max 25.00
_diffrn_reflns_theta_min 2.12
_diffrn_standards_decay_% 1
_exptl_absorpt_coefficient_mu 0.109
_exptl_absorpt_correction_T_max 0.9807
_exptl_absorpt_correction_T_min 0.9712
_exptl_absorpt_correction_type multi-scan
_exptl_absorpt_process_details 'SADABS (Sheldrick, 1999)'
_exptl_crystal_colour Colorless
_exptl_crystal_density_diffrn 1.117
_exptl_crystal_density_meas 0
_exptl_crystal_density_method 'not measured'
_exptl_crystal_description Parallalepiped
_exptl_crystal_F_000 1112
_exptl_crystal_size_max 0.27
_exptl_crystal_size_mid 0.21
_exptl_crystal_size_min 0.18
_refine_diff_density_max 0.322
_refine_diff_density_min -0.159
_refine_diff_density_rms 0.047
_refine_ls_abs_structure_details 'Flack H D (1983), Acta Cryst. A39, 876-881'
_refine_ls_abs_structure_Flack 0.4(2)
_refine_ls_extinction_method none
_refine_ls_goodness_of_fit_ref 1.109
_refine_ls_hydrogen_treatment constr
_refine_ls_matrix_type full
_refine_ls_number_parameters 318
_refine_ls_number_reflns 5273
_refine_ls_number_restraints 0
_refine_ls_restrained_S_all 1.109
_refine_ls_R_factor_all 0.0992
_refine_ls_R_factor_gt 0.0736
_refine_ls_shift/su_max 0.040
_refine_ls_shift/su_mean 0.005
_refine_ls_structure_factor_coef Fsqd
_refine_ls_weighting_details 'calc w=1/[\s^2^(Fo^2^)+(0.0800P)^2^+0.4700P] where P=(Fo^2^+2Fc^2^)/3'
_refine_ls_weighting_scheme calc
_refine_ls_wR_factor_gt 0.1566
_refine_ls_wR_factor_ref 0.1694
_reflns_number_gt 4015
_reflns_number_total 5273
_reflns_threshold_expression >2sigma(I)
_cod_data_source_file ja100742b_si_006.cif
_cod_data_source_block hzha
_cod_original_cell_volume 3002.4(10)
_cod_database_code 4102418

loop_
_symmetry_equiv_pos_as_xyz
'x, y, z'
'-x+1/2, -y, z+1/2'
'-x, y+1/2, -z+1/2'
'x+1/2, -y+1/2, -z'

loop_
_atom_site_label
_atom_site_type_symbol
_atom_site_fract_x
_atom_site_fract_y
_atom_site_fract_z
_atom_site_U_iso_or_equiv
_atom_site_adp_type
_atom_site_occupancy
_atom_site_symmetry_multiplicity
_atom_site_calc_flag
_atom_site_refinement_flags
Si1 Si 0.42390(15) 0.26294(6) 0.17829(6) 0.0493(3) Uani 1 1 d .
O1 O 0.5876(3) 0.42941(15) 0.04144(16) 0.0580(8) Uani 1 1 d .
H1 H 0.5919 0.3936 0.0673 0.070 Uiso 1 1 calc R
O2 O 0.5317(3) 0.63037(14) -0.05245(14) 0.0470(7) Uani 1 1 d .
O3 O 0.7289(3) 0.63225(14) -0.13679(15) 0.0521(7) Uani 1 1 d .
O4 O 0.4223(3) 0.34793(14) 0.14542(15) 0.0546(7) Uani 1 1 d .
C1 C 0.4278(5) 0.44740(19) 0.0279(2) 0.0453(9) Uani 1 1 d .
H1A H 0.3813 0.4071 0.0012 0.054 Uiso 1 1 calc R
C2 C 0.3311(5) 0.45924(19) 0.0932(2) 0.0404(9) Uani 1 1 d .
C3 C 0.1962(4) 0.5052(2) 0.0636(2) 0.0455(10) Uani 1 1 d .
H3 H 0.1480 0.4779 0.0252 0.055 Uiso 1 1 calc R
C4 C 0.3017(4) 0.5652(2) 0.0329(2) 0.0475(10) Uani 1 1 d .
H4 H 0.2461 0.6051 0.0094 0.057 Uiso 1 1 calc R
C5 C 0.4099(5) 0.5198(2) -0.01511(19) 0.0432(9) Uani 1 1 d .
C6 C 0.4161(5) 0.5174(2) 0.1385(2) 0.0536(10) Uani 1 1 d .
H6A H 0.3696 0.5207 0.1844 0.064 Uiso 1 1 calc R
H6B H 0.5254 0.5054 0.1434 0.064 Uiso 1 1 calc R
C7 C 0.3944(6) 0.5894(2) 0.0978(2) 0.0559(11) Uani 1 1 d .
H7A H 0.4939 0.6104 0.0847 0.067 Uiso 1 1 calc R
H7B H 0.3367 0.6251 0.1250 0.067 Uiso 1 1 calc R
C8 C 0.3374(5) 0.5066(3) -0.0882(2) 0.0565(11) Uani 1 1 d .
H8A H 0.2858 0.4592 -0.0897 0.068 Uiso 1 1 calc R
H8B H 0.2619 0.5445 -0.0988 0.068 Uiso 1 1 calc R
C9 C 0.4711(5) 0.5087(3) -0.1407(2) 0.0646(13) Uani 1 1 d .
H9A H 0.4725 0.4640 -0.1683 0.077 Uiso 1 1 calc R
H9B H 0.4596 0.5504 -0.1718 0.077 Uiso 1 1 calc R
C10 C 0.6198(5) 0.5156(2) -0.0989(2) 0.0479(10) Uani 1 1 d .
H10 H 0.6537 0.4661 -0.0854 0.058 Uiso 1 1 calc R
C11 C 0.5652(4) 0.5556(2) -0.03388(19) 0.0414(9) Uani 1 1 d .
H11 H 0.6407 0.5522 0.0042 0.050 Uiso 1 1 calc R
C12 C 0.6604(5) 0.6702(2) -0.0797(2) 0.0521(11) Uani 1 1 d .
C13 C 0.7585(5) 0.5555(2) -0.1334(2) 0.0580(12) Uani 1 1 d .
C14 C 0.0724(6) 0.5290(3) 0.1130(3) 0.0645(12) Uani 1 1 d .
H14 H 0.1011 0.5618 0.1479 0.077 Uiso 1 1 calc R
C15 C -0.0713(6) 0.5083(3) 0.1117(3) 0.0833(16) Uani 1 1 d .
H15A H -0.1053 0.4756 0.0778 0.100 Uiso 1 1 calc R
H15B H -0.1407 0.5261 0.1448 0.100 Uiso 1 1 calc R
C16 C 0.7776(6) 0.6896(3) -0.0240(3) 0.0783(16) Uani 1 1 d .
H16A H 0.8095 0.6458 -0.0001 0.094 Uiso 1 1 calc R
H16B H 0.7314 0.7231 0.0086 0.094 Uiso 1 1 calc R
H16C H 0.8665 0.7124 -0.0452 0.094 Uiso 1 1 calc R
C17 C 0.5900(6) 0.7387(2) -0.1116(3) 0.0714(14) Uani 1 1 d .
H17A H 0.6715 0.7703 -0.1279 0.086 Uiso 1 1 calc R
H17B H 0.5294 0.7640 -0.0771 0.086 Uiso 1 1 calc R
H17C H 0.5244 0.7251 -0.1500 0.086 Uiso 1 1 calc R
C18 C 0.9078(5) 0.5384(3) -0.0918(3) 0.0758(15) Uani 1 1 d .
H18A H 0.9882 0.5722 -0.1051 0.091 Uiso 1 1 calc R
H18B H 0.9408 0.4890 -0.1017 0.091 Uiso 1 1 calc R
H18C H 0.8872 0.5432 -0.0429 0.091 Uiso 1 1 calc R
C19 C 0.7834(6) 0.5316(3) -0.2082(3) 0.0748(15) Uani 1 1 d .
H19A H 0.6931 0.5436 -0.2353 0.090 Uiso 1 1 calc R
H19B H 0.8007 0.4795 -0.2097 0.090 Uiso 1 1 calc R
H19C H 0.8722 0.5567 -0.2270 0.090 Uiso 1 1 calc R
C20 C 0.2857(5) 0.3903(2) 0.1299(2) 0.0535(11) Uani 1 1 d .
H20A H 0.2314 0.4022 0.1727 0.064 Uiso 1 1 calc R
H20B H 0.2162 0.3618 0.1007 0.064 Uiso 1 1 calc R
C21 C 0.2963(6) 0.2600(2) 0.2576(2) 0.0575(12) Uani 1 1 d .
H21 H 0.1926 0.2750 0.2421 0.069 Uiso 1 1 calc R
C22 C 0.3438(7) 0.3145(3) 0.3130(3) 0.0881(17) Uani 1 1 d .
H22A H 0.2715 0.3123 0.3511 0.106 Uiso 1 1 calc R
H22B H 0.3439 0.3632 0.2937 0.106 Uiso 1 1 calc R
H22C H 0.4461 0.3026 0.3296 0.106 Uiso 1 1 calc R
C23 C 0.2776(8) 0.1836(3) 0.2888(3) 0.096(2) Uani 1 1 d .
H23A H 0.3780 0.1641 0.3003 0.115 Uiso 1 1 calc R
H23B H 0.2277 0.1520 0.2556 0.115 Uiso 1 1 calc R
H23C H 0.2152 0.1866 0.3302 0.115 Uiso 1 1 calc R
C24 C 0.3478(8) 0.1948(3) 0.1123(2) 0.0791(17) Uani 1 1 d .
H24 H 0.3696 0.1458 0.1311 0.095 Uiso 1 1 calc R
C25 C 0.1708(9) 0.1993(3) 0.1024(4) 0.116(3) Uani 1 1 d .
H25A H 0.1426 0.2483 0.0887 0.140 Uiso 1 1 calc R
H25B H 0.1199 0.1871 0.1454 0.140 Uiso 1 1 calc R
H25C H 0.1393 0.1653 0.0668 0.140 Uiso 1 1 calc R
C26 C 0.4340(12) 0.2000(4) 0.0434(3) 0.145(3) Uani 1 1 d .
H26A H 0.4118 0.1572 0.0157 0.174 Uiso 1 1 calc R
H26B H 0.5438 0.2027 0.0520 0.174 Uiso 1 1 calc R
H26C H 0.4010 0.2432 0.0188 0.174 Uiso 1 1 calc R
C27 C 0.6345(6) 0.2478(3) 0.2033(3) 0.0786(15) Uani 1 1 d .
H27 H 0.6421 0.2666 0.2510 0.094 Uiso 1 1 calc R
C28 C 0.6760(8) 0.1663(3) 0.2096(4) 0.108(2) Uani 1 1 d .
H28A H 0.6824 0.1450 0.1639 0.130 Uiso 1 1 calc R
H28B H 0.5972 0.1415 0.2361 0.130 Uiso 1 1 calc R
H28C H 0.7743 0.1614 0.2327 0.130 Uiso 1 1 calc R
C29 C 0.7505(8) 0.2914(4) 0.1633(4) 0.119(2) Uani 1 1 d .
H29A H 0.8532 0.2799 0.1796 0.143 Uiso 1 1 calc R
H29B H 0.7308 0.3429 0.1700 0.143 Uiso 1 1 calc R
H29C H 0.7424 0.2797 0.1147 0.143 Uiso 1 1 calc R

loop_
_atom_site_aniso_label
_atom_site_aniso_U_11
_atom_site_aniso_U_22
_atom_site_aniso_U_33
_atom_site_aniso_U_23
_atom_site_aniso_U_13
_atom_site_aniso_U_12
Si1 0.0650(8) 0.0351(6) 0.0479(6) 0.0069(5) 0.0011(6) 0.0082(6)
O1 0.0433(16) 0.0497(17) 0.081(2) 0.0204(15) 0.0075(16) 0.0160(14)
O2 0.0469(17) 0.0379(15) 0.0563(17) 0.0034(13) 0.0028(13) 0.0002(13)
O3 0.0574(18) 0.0418(15) 0.0569(17) 0.0042(14) 0.0100(15) -0.0026(14)
O4 0.0506(17) 0.0409(15) 0.0723(18) 0.0153(13) 0.0078(16) 0.0047(14)
C1 0.048(2) 0.032(2) 0.055(2) -0.0044(17) 0.003(2) -0.004(2)
C2 0.049(2) 0.032(2) 0.040(2) 0.0035(16) 0.0013(19) 0.0033(18)
C3 0.044(2) 0.040(2) 0.052(2) 0.0038(19) 0.0035(19) 0.0033(19)
C4 0.042(2) 0.043(2) 0.057(2) 0.011(2) 0.004(2) 0.0056(19)
C5 0.040(2) 0.039(2) 0.050(2) 0.0061(18) -0.0064(19) -0.0068(19)
C6 0.056(3) 0.053(2) 0.052(2) 0.000(2) 0.004(2) 0.006(2)
C7 0.068(3) 0.042(2) 0.058(3) -0.008(2) 0.003(2) 0.001(2)
C8 0.048(3) 0.062(3) 0.059(3) 0.004(2) -0.003(2) -0.011(2)
C9 0.061(3) 0.075(3) 0.057(3) -0.008(3) -0.002(2) -0.011(2)
C10 0.045(2) 0.040(2) 0.059(2) -0.0019(19) -0.002(2) -0.0012(18)
C11 0.040(2) 0.039(2) 0.045(2) 0.0057(17) -0.0073(19) -0.0030(19)
C12 0.060(3) 0.041(2) 0.055(3) -0.001(2) 0.004(2) -0.015(2)
C13 0.060(3) 0.050(3) 0.064(3) -0.002(2) 0.015(2) -0.002(2)
C14 0.058(3) 0.064(3) 0.071(3) 0.013(2) 0.012(3) 0.011(3)
C15 0.058(3) 0.110(4) 0.082(4) 0.020(3) 0.023(3) 0.009(3)
C16 0.083(4) 0.076(3) 0.076(3) -0.020(3) -0.007(3) -0.027(3)
C17 0.085(4) 0.039(2) 0.091(3) 0.011(2) 0.022(3) -0.010(3)
C18 0.048(3) 0.085(4) 0.095(4) 0.019(3) 0.010(3) 0.005(3)
C19 0.078(4) 0.069(3) 0.078(3) -0.009(3) 0.025(3) 0.006(3)
C20 0.051(3) 0.039(2) 0.071(3) 0.009(2) 0.008(2) 0.007(2)
C21 0.067(3) 0.049(2) 0.056(3) 0.009(2) 0.001(2) 0.002(2)
C22 0.096(4) 0.107(4) 0.061(3) -0.021(3) 0.008(3) -0.013(4)
C23 0.138(6) 0.068(3) 0.083(4) 0.024(3) 0.040(4) 0.017(4)
C24 0.139(5) 0.042(3) 0.056(3) 0.001(2) -0.003(3) 0.008(3)
C25 0.150(7) 0.077(4) 0.123(5) -0.022(4) -0.068(5) -0.008(4)
C26 0.255(10) 0.126(6) 0.055(3) -0.025(4) 0.015(6) 0.009(7)
C27 0.079(4) 0.078(4) 0.079(3) 0.013(3) 0.013(3) 0.028(3)
C28 0.114(5) 0.092(4) 0.118(5) 0.025(4) 0.012(4) 0.055(4)
C29 0.074(4) 0.135(6) 0.147(6) 0.036(5) 0.011(4) 0.027(4)

loop_
_atom_type_symbol
_atom_type_description
_atom_type_scat_dispersion_real
_atom_type_scat_dispersion_imag
_atom_type_scat_source
C C 0.0033 0.0016 'International Tables Vol C Tables 4.2.6.8 and 6.1.1.4'
H H 0.0000 0.0000 'International Tables Vol C Tables 4.2.6.8 and 6.1.1.4'
O O 0.0106 0.0060 'International Tables Vol C Tables 4.2.6.8 and 6.1.1.4'
Si Si 0.0817 0.0704 'International Tables Vol C Tables 4.2.6.8 and 6.1.1.4'

loop_
_geom_angle_atom_site_label_1
_geom_angle_atom_site_label_2
_geom_angle_atom_site_label_3
_geom_angle
O4 Si1 C21 109.14(17)
O4 Si1 C24 110.54(19)
C21 Si1 C24 108.8(2)
O4 Si1 C27 103.8(2)
C21 Si1 C27 110.5(2)
C24 Si1 C27 113.9(3)
C12 O2 C11 114.6(3)
C13 O3 C12 121.0(3)
C20 O4 Si1 125.6(2)
O1 C1 C2 114.0(3)
O1 C1 C5 112.4(3)
C2 C1 C5 105.2(3)
C20 C2 C1 114.4(3)
C20 C2 C3 115.7(3)
C1 C2 C3 100.7(3)
C20 C2 C6 115.6(3)
C1 C2 C6 107.5(3)
C3 C2 C6 101.1(3)
C14 C3 C4 117.3(4)
C14 C3 C2 117.5(3)
C4 C3 C2 94.7(3)
C3 C4 C7 101.5(3)
C3 C4 C5 101.8(3)
C7 C4 C5 108.7(3)
C11 C5 C4 116.0(3)
C11 C5 C8 101.8(3)
C4 C5 C8 112.3(3)
C11 C5 C1 113.4(3)
C4 C5 C1 101.2(3)
C8 C5 C1 112.7(3)
C7 C6 C2 103.8(3)
C6 C7 C4 103.3(3)
C9 C8 C5 106.8(3)
C10 C9 C8 106.8(3)
C9 C10 C11 102.3(3)
C9 C10 C13 117.6(4)
C11 C10 C13 111.4(3)
O2 C11 C10 108.2(3)
O2 C11 C5 106.6(3)
C10 C11 C5 105.1(3)
O2 C12 O3 111.1(3)
O2 C12 C17 104.8(4)
O3 C12 C17 104.7(3)
O2 C12 C16 112.3(4)
O3 C12 C16 112.4(4)
C17 C12 C16 111.1(4)
O3 C13 C19 105.3(4)
O3 C13 C10 110.1(3)
C19 C13 C10 112.3(4)
O3 C13 C18 111.8(4)
C19 C13 C18 108.3(4)
C10 C13 C18 109.0(4)
C15 C14 C3 126.0(5)
O4 C20 C2 109.5(3)
C22 C21 C23 110.5(4)
C22 C21 Si1 113.2(3)
C23 C21 Si1 114.0(3)
C26 C24 C25 111.9(6)
C26 C24 Si1 111.9(5)
C25 C24 Si1 113.0(4)
C29 C27 C28 113.6(5)
C29 C27 Si1 115.7(4)
C28 C27 Si1 112.6(4)

loop_
_geom_bond_atom_site_label_1
_geom_bond_atom_site_label_2
_geom_bond_distance
Si1 O4 1.670(3)
Si1 C21 1.877(4)
Si1 C24 1.889(5)
Si1 C27 1.895(6)
O1 C1 1.437(5)
O2 C12 1.422(5)
O2 C11 1.435(4)
O3 C13 1.420(5)
O3 C12 1.422(5)
O4 C20 1.436(5)
C1 C2 1.519(5)
C1 C5 1.562(5)
C2 C20 1.491(5)
C2 C3 1.539(5)
C2 C6 1.551(6)
C3 C14 1.490(6)
C3 C4 1.537(5)
C4 C7 1.542(6)
C4 C5 1.548(6)
C5 C11 1.529(5)
C5 C8 1.554(6)
C6 C7 1.536(5)
C8 C9 1.529(6)
C9 C10 1.515(6)
C10 C11 1.518(5)
C10 C13 1.546(6)
C12 C17 1.514(6)
C12 C16 1.511(6)
C13 C19 1.515(7)
C13 C18 1.544(7)
C14 C15 1.293(7)
C21 C22 1.509(6)
C21 C23 1.521(6)
C24 C26 1.518(8)
C24 C25 1.537(9)
C27 C29 1.489(8)
C27 C28 1.528(7)

loop_
_geom_torsion_atom_site_label_1
_geom_torsion_atom_site_label_2
_geom_torsion_atom_site_label_3
_geom_torsion_atom_site_label_4
_geom_torsion
C21 Si1 O4 C20 -50.8(4)
C24 Si1 O4 C20 68.8(4)
C27 Si1 O4 C20 -168.6(4)
O1 C1 C2 C20 -76.5(4)
C5 C1 C2 C20 159.9(3)
O1 C1 C2 C3 158.7(3)
C5 C1 C2 C3 35.1(4)
O1 C1 C2 C6 53.4(4)
C5 C1 C2 C6 -70.2(4)
C20 C2 C3 C14 56.3(5)
C1 C2 C3 C14 -179.8(4)
C6 C2 C3 C14 -69.4(4)
C20 C2 C3 C4 -179.5(3)
C1 C2 C3 C4 -55.6(3)
C6 C2 C3 C4 54.8(3)
C14 C3 C4 C7 68.6(4)
C2 C3 C4 C7 -55.7(3)
C14 C3 C4 C5 -179.2(4)
C2 C3 C4 C5 56.4(3)
C3 C4 C5 C11 -158.6(3)
C7 C4 C5 C11 -52.0(4)
C3 C4 C5 C8 85.0(4)
C7 C4 C5 C8 -168.4(3)
C3 C4 C5 C1 -35.4(4)
C7 C4 C5 C1 71.2(4)
O1 C1 C5 C11 0.4(5)
C2 C1 C5 C11 125.0(3)
O1 C1 C5 C4 -124.6(3)
C2 C1 C5 C4 0.1(4)
O1 C1 C5 C8 115.3(4)
C2 C1 C5 C8 -120.0(4)
C20 C2 C6 C7 -159.9(3)
C1 C2 C6 C7 70.8(4)
C3 C2 C6 C7 -34.2(4)
C2 C6 C7 C4 -0.8(4)
C3 C4 C7 C6 35.7(4)
C5 C4 C7 C6 -71.1(4)
C11 C5 C8 C9 19.8(4)
C4 C5 C8 C9 144.5(4)
C1 C5 C8 C9 -102.0(4)
C5 C8 C9 C10 5.3(5)
C8 C9 C10 C11 -28.4(4)
C8 C9 C10 C13 -150.8(4)
C12 O2 C11 C10 -60.2(4)
C12 O2 C11 C5 -172.8(3)
C9 C10 C11 O2 -71.8(4)
C13 C10 C11 O2 54.7(4)
C9 C10 C11 C5 41.8(4)
C13 C10 C11 C5 168.3(3)
C4 C5 C11 O2 -45.5(4)
C8 C5 C11 O2 76.7(3)
C1 C5 C11 O2 -162.0(3)
C4 C5 C11 C10 -160.2(3)
C8 C5 C11 C10 -38.0(4)
C1 C5 C11 C10 83.2(4)
C11 O2 C12 O3 53.8(4)
C11 O2 C12 C17 166.3(3)
C11 O2 C12 C16 -73.0(5)
C13 O3 C12 O2 -45.3(5)
C13 O3 C12 C17 -157.9(4)
C13 O3 C12 C16 81.4(5)
C12 O3 C13 C19 163.2(4)
C12 O3 C13 C10 42.0(5)
C12 O3 C13 C18 -79.4(5)
C9 C10 C13 O3 72.2(5)
C11 C10 C13 O3 -45.4(5)
C9 C10 C13 C19 -44.8(5)
C11 C10 C13 C19 -162.4(4)
C9 C10 C13 C18 -164.8(4)
C11 C10 C13 C18 77.6(4)
C4 C3 C14 C15 133.6(5)
C2 C3 C14 C15 -114.6(5)
Si1 O4 C20 C2 -172.9(3)
C1 C2 C20 O4 55.1(5)
C3 C2 C20 O4 171.5(3)
C6 C2 C20 O4 -70.7(4)
O4 Si1 C21 C22 -57.3(4)
C24 Si1 C21 C22 -178.0(4)
C27 Si1 C21 C22 56.2(4)
O4 Si1 C21 C23 175.1(4)
C24 Si1 C21 C23 54.4(4)
C27 Si1 C21 C23 -71.3(4)
O4 Si1 C24 C26 53.8(5)
C21 Si1 C24 C26 173.6(5)
C27 Si1 C24 C26 -62.7(5)
O4 Si1 C24 C25 -73.7(5)
C21 Si1 C24 C25 46.1(5)
C27 Si1 C24 C25 169.8(4)
O4 Si1 C27 C29 -26.0(5)
C21 Si1 C27 C29 -142.9(5)
C24 Si1 C27 C29 94.3(5)
O4 Si1 C27 C28 -159.1(4)
C21 Si1 C27 C28 84.1(4)
C24 Si1 C27 C28 -38.8(5)
